data_2016682
loop_
_publ_author_name
'Senchyk, Ganna A.'
'Lysenko, Andrey B.'
'Krautscheid, Harald'
'Sieler, Joachim'
'Domasevitch, Konstantin V.'

_publ_section_title
;
 A dihydroxidotetracopper(II) framework supported by
 4,4'-(adamantane-1,3-diyl)bis(1,2,4-triazole) and
 benzene-1,3,5-tricarboxylate bridges
;
_journal_coeditor_code JZ3138
_journal_issue 7
_journal_name_full 'Acta Crystallographica Section C'
_journal_page_first m246
_journal_page_last m249
_journal_paper_doi 10.1107/S0108270108016545
_journal_volume 64
_journal_year 2008
_chemical_formula_iupac '[Cu4 (O H)2 (C14 H18 N6)2 (C9 H3 O6)2], 2H2 O'
_chemical_formula_moiety 'C46 H44 Cu4 N12 O14, 2(H2 O)'
_chemical_formula_sum 'C46 H48 Cu4 N12 O16'
_chemical_formula_weight 1279.12
_chemical_name_systematic
;poly[bis[\m3-adamantane-1,3-bis(1,2,4-triazol-4-yl)-\k3N:N':N'']
-bis(\m4-benzene-1,3,5-tricarboxylato-\k4O:O':O'':O''')
-bis(\m3-hydroxido)tetracopper(II) dihydrate]
;
_space_group_IT_number 14
_space_group_name_Hall '-P 2yn'
_symmetry_cell_setting monoclinic
_symmetry_space_group_name_Hall '-P 2yn'
_symmetry_space_group_name_H-M 'P 1 21/n 1'
_atom_sites_solution_hydrogens geom
_atom_sites_solution_primary direct
_atom_sites_solution_secondary difmap
_audit_creation_method SHELXL-97
_cell_angle_alpha 90.00
_cell_angle_beta 112.241(2)
_cell_angle_gamma 90.00
_cell_formula_units_Z 2
_cell_length_a 10.1122(5)
_cell_length_b 18.9068(7)
_cell_length_c 13.3503(5)
_cell_measurement_reflns_used 8000
_cell_measurement_temperature 213(2)
_cell_measurement_theta_max 26.04
_cell_measurement_theta_min 2.18
_cell_volume 2362.53(17)
_computing_cell_refinement 'IPDS Software (Stoe & Cie, 2000)'
_computing_data_collection 'IPDS Software (Stoe & Cie, 2000)'
_computing_data_reduction 'IPDS Software (Stoe & Cie, 2000)'
_computing_molecular_graphics 'DIAMOND (Brandenburg, 1999)'
_computing_publication_material 'WinGX (Version 1.70.01; Farrugia, 1999)'
_computing_structure_refinement 'SHELXL97 (Sheldrick, 2008)'
_computing_structure_solution 'SHELXS97 (Sheldrick, 2008)'
_diffrn_ambient_temperature 213(2)
_diffrn_measured_fraction_theta_full 0.980
_diffrn_measured_fraction_theta_max 0.980
_diffrn_measurement_device_type 'Stoe IPDS'
_diffrn_measurement_method '\f oscillation scans'
_diffrn_radiation_monochromator graphite
_diffrn_radiation_source 'fine-focus sealed tube'
_diffrn_radiation_type MoK\a
_diffrn_radiation_wavelength 0.71073
_diffrn_reflns_av_R_equivalents 0.0499
_diffrn_reflns_av_sigmaI/netI 0.0345
_diffrn_reflns_limit_h_max 12
_diffrn_reflns_limit_h_min -12
_diffrn_reflns_limit_k_max 22
_diffrn_reflns_limit_k_min -22
_diffrn_reflns_limit_l_max 16
_diffrn_reflns_limit_l_min -16
_diffrn_reflns_number 18636
_diffrn_reflns_theta_full 26.04
_diffrn_reflns_theta_max 26.04
_diffrn_reflns_theta_min 2.18
_diffrn_standards_decay_% 0
_exptl_absorpt_coefficient_mu 1.865
_exptl_absorpt_correction_T_max 0.8211
_exptl_absorpt_correction_T_min 0.6844
_exptl_absorpt_correction_type numerical
_exptl_absorpt_process_details '[X-RED (Stoe & Cie, 2001) and X-SHAPE (Stoe & Cie, 1999)]'
_exptl_crystal_colour green
_exptl_crystal_density_diffrn 1.798
_exptl_crystal_density_method 'not measured'
_exptl_crystal_description plate
_exptl_crystal_F_000 1304
_exptl_crystal_size_max 0.22
_exptl_crystal_size_mid 0.18
_exptl_crystal_size_min 0.11
_refine_diff_density_max 1.176
_refine_diff_density_min -0.558
_refine_ls_extinction_method none
_refine_ls_goodness_of_fit_ref 0.991
_refine_ls_hydrogen_treatment constr
_refine_ls_matrix_type full
_refine_ls_number_parameters 352
_refine_ls_number_reflns 4592
_refine_ls_number_restraints 0
_refine_ls_restrained_S_all 0.991
_refine_ls_R_factor_all 0.0355
_refine_ls_R_factor_gt 0.0295
_refine_ls_shift/su_max 0.002
_refine_ls_shift/su_mean 0.000
_refine_ls_structure_factor_coef Fsqd
_refine_ls_weighting_details 'calc w=1/[\s^2^(Fo^2^)+(0.0578P)^2^+0.0000P] where P=(Fo^2^+2Fc^2^)/3'
_refine_ls_weighting_scheme calc
_refine_ls_wR_factor_gt 0.0787
_refine_ls_wR_factor_ref 0.0801
_reflns_number_gt 3851
_reflns_number_total 4592
_reflns_threshold_expression >2sigma(I)
_cod_data_source_file jz3138.cif
_cod_data_source_block I
_cod_original_sg_symbol_H-M 'P 21/n'
_cod_database_code 2016682
_cod_database_fobs_code 2016682

loop_
_symmetry_equiv_pos_as_xyz
'x, y, z'
'-x+1/2, y+1/2, -z+1/2'
'-x, -y, -z'
'x-1/2, -y-1/2, z-1/2'

loop_
_atom_site_type_symbol
_atom_site_label
_atom_site_fract_x
_atom_site_fract_y
_atom_site_fract_z
_atom_site_U_iso_or_equiv
_atom_site_adp_type
_atom_site_calc_flag
_atom_site_refinement_flags
_atom_site_occupancy
Cu Cu1 0.26068(3) 0.469671(15) 0.29288(2) 0.01235(9) Uani d . 1
Cu Cu2 0.40469(3) 0.491597(15) 0.56472(2) 0.01273(9) Uani d . 1
O O1 0.38520(16) 0.52312(3) 0.42053(12) 0.0124(3) Uani d D 1
H H1W 0.3640 0.5668 0.4129 0.019 Uiso d D 1
O O2 0.37469(17) 0.38473(9) 0.35256(12) 0.0164(3) Uani d . 1
O O3 0.34082(19) 0.38453(9) 0.51024(13) 0.0190(4) Uani d . 1
O O4 0.36772(17) 0.05199(9) 0.27104(13) 0.0185(4) Uani d . 1
O O5 0.22279(18) 0.14151(9) 0.18524(13) 0.0208(4) Uani d . 1
O O6 0.63940(19) 0.08103(10) 0.66757(13) 0.0235(4) Uani d . 1
O O7 0.56927(18) 0.16865(10) 0.75040(13) 0.0218(4) Uani d . 1
O O8 0.6695(3) 0.0031(2) 0.3479(3) 0.0921(13) Uani d . 1
H H2W 0.6844 -0.0024 0.2899 0.138 Uiso d . 1
H H3W 0.5838 0.0169 0.3313 0.138 Uiso d . 1
N N1 0.4618(2) 0.45631(11) 0.71565(15) 0.0156(4) Uani d . 1
N N2 0.5829(2) 0.48624(11) 0.79143(16) 0.0181(4) Uani d . 1
N N3 0.5146(2) 0.39676(11) 0.86645(15) 0.0146(4) Uani d . 1
N N4 0.2352(2) 0.06286(12) 0.92189(16) 0.0193(4) Uani d . 1
N N5 0.3266(2) 0.05384(12) 0.86811(18) 0.0251(5) Uani d . 1
N N6 0.3607(2) 0.16003(11) 0.94429(16) 0.0179(4) Uani d . 1
C C1 0.4231(2) 0.40341(14) 0.76151(18) 0.0178(5) Uani d . 1
H H1 0.3436 0.3742 0.7270 0.021 Uiso calc R 1
C C2 0.6118(3) 0.44991(13) 0.88059(18) 0.0179(5) Uani d . 1
H H2 0.6892 0.4591 0.9457 0.021 Uiso calc R 1
C C3 0.2562(3) 0.12622(14) 0.9650(2) 0.0201(5) Uani d . 1
H H3 0.2055 0.1454 1.0048 0.024 Uiso calc R 1
C C4 0.4014(3) 0.11254(15) 0.8839(2) 0.0260(6) Uani d . 1
H H4 0.4736 0.1209 0.8571 0.031 Uiso calc R 1
C C5 0.5063(2) 0.34774(13) 0.95240(17) 0.0136(5) Uani d . 1
C C6 0.4337(2) 0.27796(13) 0.90010(18) 0.0151(5) Uani d . 1
H H6A 0.4878 0.2555 0.8614 0.018 Uiso calc R 1
H H6B 0.3366 0.2873 0.8483 0.018 Uiso calc R 1
C C7 0.4292(2) 0.22883(13) 0.99125(18) 0.0155(5) Uani d . 1
C C8 0.3430(3) 0.26460(14) 1.0501(2) 0.0203(5) Uani d . 1
H H8A 0.3366 0.2330 1.1063 0.024 Uiso calc R 1
H H8B 0.2458 0.2745 0.9987 0.024 Uiso calc R 1
C C9 0.4166(3) 0.33403(14) 1.1017(2) 0.0234(5) Uani d . 1
H H9 0.3613 0.3568 1.1402 0.028 Uiso calc R 1
C C10 0.4222(3) 0.38384(14) 1.0120(2) 0.0200(5) Uani d . 1
H H10A 0.3251 0.3945 0.9612 0.024 Uiso calc R 1
H H10B 0.4687 0.4284 1.0439 0.024 Uiso calc R 1
C C11 0.6588(2) 0.33215(14) 1.03202(19) 0.0186(5) Uani d . 1
H H11A 0.7070 0.3764 1.0636 0.022 Uiso calc R 1
H H11B 0.7133 0.3094 0.9938 0.022 Uiso calc R 1
C C12 0.6528(3) 0.28298(15) 1.1224(2) 0.0243(6) Uani d . 1
H H12 0.7512 0.2734 1.1742 0.029 Uiso calc R 1
C C13 0.5813(3) 0.21293(14) 1.0720(2) 0.0221(5) Uani d . 1
H H13A 0.5776 0.1810 1.1287 0.027 Uiso calc R 1
H H13B 0.6365 0.1899 1.0347 0.027 Uiso calc R 1
C C14 0.5684(3) 0.31884(16) 1.1820(2) 0.0288(6) Uani d . 1
H H14A 0.6153 0.3631 1.2147 0.035 Uiso calc R 1
H H14B 0.5650 0.2880 1.2400 0.035 Uiso calc R 1
C C15 0.3710(2) 0.35469(13) 0.43742(17) 0.0135(4) Uani d . 1
C C16 0.3224(2) 0.11582(13) 0.26474(17) 0.0139(5) Uani d . 1
C C17 0.5770(2) 0.13964(13) 0.66935(18) 0.0144(5) Uani d . 1
C C18 0.4072(2) 0.27715(13) 0.44860(18) 0.0140(5) Uani d . 1
C C19 0.3638(2) 0.23499(13) 0.35561(18) 0.0144(5) Uani d . 1
H H19 0.3162 0.2557 0.2874 0.017 Uiso calc R 1
C C20 0.3907(2) 0.16211(13) 0.36334(18) 0.0144(5) Uani d . 1
C C21 0.4669(2) 0.13240(13) 0.46532(18) 0.0146(5) Uani d . 1
H H21 0.4912 0.0842 0.4708 0.018 Uiso calc R 1
C C22 0.5069(2) 0.17396(13) 0.55891(17) 0.0134(4) Uani d . 1
C C23 0.4751(2) 0.24598(13) 0.55069(18) 0.0134(4) Uani d . 1
H H23 0.4992 0.2737 0.6136 0.016 Uiso calc R 1

loop_
_atom_site_aniso_label
_atom_site_aniso_U_11
_atom_site_aniso_U_22
_atom_site_aniso_U_33
_atom_site_aniso_U_12
_atom_site_aniso_U_13
_atom_site_aniso_U_23
Cu1 0.01570(15) 0.00763(17) 0.00932(14) -0.00101(10) -0.00024(10) 0.00026(10)
Cu2 0.01599(15) 0.01211(17) 0.00947(14) 0.00338(10) 0.00409(11) 0.00196(10)
O1 0.0156(7) 0.0088(9) 0.0112(7) 0.0024(6) 0.0032(6) -0.0001(6)
O2 0.0228(8) 0.0091(9) 0.0152(8) 0.0017(6) 0.0048(7) 0.0016(6)
O3 0.0304(9) 0.0103(9) 0.0174(8) -0.0019(7) 0.0101(7) -0.0020(6)
O4 0.0198(8) 0.0093(9) 0.0204(8) 0.0008(6) 0.0008(7) -0.0033(7)
O5 0.0274(9) 0.0113(9) 0.0141(8) 0.0004(7) -0.0030(7) -0.0011(6)
O6 0.0320(10) 0.0127(10) 0.0154(8) 0.0066(7) -0.0027(7) 0.0002(7)
O7 0.0236(9) 0.0277(11) 0.0146(8) 0.0039(7) 0.0079(7) 0.0023(7)
O8 0.0381(15) 0.126(3) 0.091(2) 0.0069(17) 0.0012(15) -0.063(2)
N1 0.0172(9) 0.0150(11) 0.0131(9) -0.0002(8) 0.0039(7) 0.0004(8)
N2 0.0225(10) 0.0155(11) 0.0134(9) -0.0032(8) 0.0037(8) 0.0000(8)
N3 0.0159(9) 0.0147(11) 0.0120(9) -0.0023(8) 0.0038(7) 0.0012(8)
N4 0.0237(10) 0.0174(12) 0.0192(10) -0.0051(8) 0.0107(8) -0.0018(8)
N5 0.0300(11) 0.0202(13) 0.0325(12) -0.0062(9) 0.0203(10) -0.0065(10)
N6 0.0227(10) 0.0137(12) 0.0202(10) -0.0043(8) 0.0114(8) -0.0007(8)
C1 0.0161(11) 0.0207(14) 0.0135(11) -0.0025(9) 0.0020(9) 0.0032(9)
C2 0.0231(12) 0.0141(13) 0.0134(11) -0.0046(9) 0.0035(9) -0.0002(9)
C3 0.0258(12) 0.0175(14) 0.0209(12) -0.0068(10) 0.0135(10) -0.0040(10)
C4 0.0319(14) 0.0207(15) 0.0346(14) -0.0059(11) 0.0231(12) -0.0058(11)
C5 0.0156(11) 0.0135(13) 0.0111(10) -0.0012(9) 0.0044(8) 0.0027(8)
C6 0.0164(11) 0.0149(13) 0.0134(10) -0.0022(9) 0.0051(8) -0.0007(9)
C7 0.0180(11) 0.0126(13) 0.0162(11) -0.0041(9) 0.0067(9) -0.0025(9)
C8 0.0263(12) 0.0181(14) 0.0216(12) -0.0047(10) 0.0148(10) -0.0015(10)
C9 0.0356(14) 0.0179(14) 0.0238(12) -0.0056(11) 0.0194(11) -0.0041(10)
C10 0.0261(12) 0.0141(13) 0.0229(12) -0.0008(10) 0.0127(10) -0.0013(10)
C11 0.0153(11) 0.0193(14) 0.0174(11) -0.0037(9) 0.0018(9) 0.0036(10)
C12 0.0212(12) 0.0254(15) 0.0176(12) -0.0042(10) -0.0025(9) 0.0091(10)
C13 0.0219(12) 0.0181(14) 0.0238(12) 0.0011(10) 0.0058(10) 0.0091(10)
C14 0.0429(16) 0.0270(16) 0.0141(12) -0.0148(12) 0.0080(11) -0.0008(10)
C15 0.0121(10) 0.0107(12) 0.0133(10) -0.0024(8) -0.0001(8) -0.0007(8)
C16 0.0171(11) 0.0116(13) 0.0117(10) -0.0024(9) 0.0042(9) -0.0004(9)
C17 0.0131(10) 0.0099(12) 0.0161(11) -0.0029(8) 0.0011(9) 0.0020(9)
C18 0.0148(10) 0.0101(12) 0.0151(11) -0.0004(8) 0.0034(8) 0.0007(8)
C19 0.0181(11) 0.0107(12) 0.0116(10) 0.0001(8) 0.0023(9) 0.0015(8)
C20 0.0156(10) 0.0125(13) 0.0131(10) -0.0004(8) 0.0031(8) -0.0005(9)
C21 0.0160(11) 0.0076(12) 0.0168(11) 0.0018(8) 0.0022(9) 0.0013(9)
C22 0.0109(10) 0.0139(12) 0.0125(10) -0.0005(8) 0.0012(8) 0.0020(9)
C23 0.0140(10) 0.0120(12) 0.0122(10) -0.0016(8) 0.0026(8) -0.0014(8)

loop_
_atom_type_symbol
_atom_type_description
_atom_type_scat_dispersion_real
_atom_type_scat_dispersion_imag
_atom_type_scat_source
C C 0.0033 0.0016 'International Tables Vol C Tables 4.2.6.8 and 6.1.1.4'
H H 0.0000 0.0000 'International Tables Vol C Tables 4.2.6.8 and 6.1.1.4'
N N 0.0061 0.0033 'International Tables Vol C Tables 4.2.6.8 and 6.1.1.4'
O O 0.0106 0.0060 'International Tables Vol C Tables 4.2.6.8 and 6.1.1.4'
Cu Cu 0.3201 1.2651 'International Tables Vol C Tables 4.2.6.8 and 6.1.1.4'

loop_
_geom_angle_atom_site_label_1
_geom_angle_atom_site_label_2
_geom_angle_atom_site_label_3
_geom_angle_site_symmetry_1
_geom_angle_site_symmetry_3
_geom_angle
_geom_angle_publ_flag
O6 Cu1 O2 4_565 . 91.64(7) y
O6 Cu1 O1 4_565 . 179.15(6) y
O2 Cu1 O1 . . 89.07(5) y
O6 Cu1 O4 4_565 2 85.36(7) y
O2 Cu1 O4 . 2 175.99(7) y
O1 Cu1 O4 . 2 93.96(5) y
O6 Cu1 N2 4_565 3_666 94.68(7) y
O2 Cu1 N2 . 3_666 94.82(7) y
O1 Cu1 N2 . 3_666 84.78(7) y
O4 Cu1 N2 2 3_666 88.08(7) y
O1 Cu2 N1 . . 169.48(7) y
O1 Cu2 N4 . 2_556 94.09(6) y
N1 Cu2 N4 . 2_556 94.53(8) y
O1 Cu2 O1 . 3_666 81.51(6) y
N1 Cu2 O1 . 3_666 87.98(7) y
N4 Cu2 O1 2_556 3_666 144.16(7) y
O1 Cu2 O3 . . 92.77(5) y
N1 Cu2 O3 . . 87.83(7) y
N4 Cu2 O3 2_556 . 121.73(8) y
O1 Cu2 O3 3_666 . 94.07(5) y
O1 Cu2 Cu2 . 3_666 42.28(4) no
N1 Cu2 Cu2 . 3_666 127.20(6) no
N4 Cu2 Cu2 2_556 3_666 126.65(6) no
O1 Cu2 Cu2 3_666 3_666 39.23(4) no
O3 Cu2 Cu2 . 3_666 94.54(5) no
Cu2 O1 Cu1 . . 119.26(6) y
Cu2 O1 Cu2 . 3_666 98.49(6) y
Cu1 O1 Cu2 . 3_666 108.00(6) y
Cu2 O1 H1W . . 110.0 no
Cu1 O1 H1W . . 110.2 no
Cu2 O1 H1W 3_666 . 110.1 no
C15 O2 Cu1 . . 120.86(15) no
C15 O3 Cu2 . . 123.39(15) no
C16 O4 Cu1 . 2_545 123.11(14) no
C17 O6 Cu1 . 4_666 125.05(15) no
H2W O8 H3W . . 108.4 no
C1 N1 N2 . . 108.06(18) no
C1 N1 Cu2 . . 135.00(17) no
N2 N1 Cu2 . . 116.22(15) no
C2 N2 N1 . . 106.42(19) no
C2 N2 Cu1 . 3_666 130.24(17) no
N1 N2 Cu1 . 3_666 110.87(13) no
C1 N3 C2 . . 104.31(19) no
C1 N3 C5 . . 129.09(19) no
C2 N3 C5 . . 126.36(19) no
C3 N4 N5 . . 108.2(2) no
C3 N4 Cu2 . 2_546 125.16(16) no
N5 N4 Cu2 . 2_546 126.62(16) no
C4 N5 N4 . . 105.7(2) no
C3 N6 C4 . . 104.0(2) no
C3 N6 C7 . . 126.9(2) no
C4 N6 C7 . . 128.5(2) no
N1 C1 N3 . . 110.2(2) no
N1 C1 H1 . . 124.9 no
N3 C1 H1 . . 124.9 no
N2 C2 N3 . . 111.0(2) no
N2 C2 H2 . . 124.5 no
N3 C2 H2 . . 124.5 no
N4 C3 N6 . . 110.6(2) no
N4 C3 H3 . . 124.7 no
N6 C3 H3 . . 124.7 no
N5 C4 N6 . . 111.4(2) no
N5 C4 H4 . . 124.3 no
N6 C4 H4 . . 124.3 no
N3 C5 C10 . . 108.97(19) no
N3 C5 C11 . . 108.42(18) no
C10 C5 C11 . . 109.66(19) no
N3 C5 C6 . . 109.67(17) no
C10 C5 C6 . . 110.75(19) no
C11 C5 C6 . . 109.32(19) no
C5 C6 C7 . . 107.97(18) no
C5 C6 H6A . . 110.1 no
C7 C6 H6A . . 110.1 no
C5 C6 H6B . . 110.1 no
C7 C6 H6B . . 110.1 no
H6A C6 H6B . . 108.4 no
N6 C7 C8 . . 109.58(18) no
N6 C7 C13 . . 107.8(2) no
C8 C7 C13 . . 109.81(19) no
N6 C7 C6 . . 109.87(18) no
C8 C7 C6 . . 109.3(2) no
C13 C7 C6 . . 110.49(18) no
C7 C8 C9 . . 109.47(19) no
C7 C8 H8A . . 109.8 no
C9 C8 H8A . . 109.8 no
C7 C8 H8B . . 109.8 no
C9 C8 H8B . . 109.8 no
H8A C8 H8B . . 108.2 no
C14 C9 C8 . . 109.9(2) no
C14 C9 C10 . . 109.7(2) no
C8 C9 C10 . . 109.1(2) no
C14 C9 H9 . . 109.4 no
C8 C9 H9 . . 109.4 no
C10 C9 H9 . . 109.4 no
C5 C10 C9 . . 108.9(2) no
C5 C10 H10A . . 109.9 no
C9 C10 H10A . . 109.9 no
C5 C10 H10B . . 109.9 no
C9 C10 H10B . . 109.9 no
H10A C10 H10B . . 108.3 no
C5 C11 C12 . . 109.30(19) no
C5 C11 H11A . . 109.8 no
C12 C11 H11A . . 109.8 no
C5 C11 H11B . . 109.8 no
C12 C11 H11B . . 109.8 no
H11A C11 H11B . . 108.3 no
C14 C12 C13 . . 110.4(2) no
C14 C12 C11 . . 109.6(2) no
C13 C12 C11 . . 109.1(2) no
C14 C12 H12 . . 109.2 no
C13 C12 H12 . . 109.2 no
C11 C12 H12 . . 109.2 no
C12 C13 C7 . . 108.6(2) no
C12 C13 H13A . . 110.0 no
C7 C13 H13A . . 110.0 no
C12 C13 H13B . . 110.0 no
C7 C13 H13B . . 110.0 no
H13A C13 H13B . . 108.4 no
C12 C14 C9 . . 109.2(2) no
C12 C14 H14A . . 109.8 no
C9 C14 H14A . . 109.8 no
C12 C14 H14B . . 109.8 no
C9 C14 H14B . . 109.8 no
H14A C14 H14B . . 108.3 no
O3 C15 O2 . . 125.6(2) no
O3 C15 C18 . . 118.8(2) no
O2 C15 C18 . . 115.6(2) no
O5 C16 O4 . . 125.0(2) no
O5 C16 C20 . . 118.0(2) no
O4 C16 C20 . . 116.96(19) no
O7 C17 O6 . . 126.3(2) no
O7 C17 C22 . . 119.8(2) no
O6 C17 C22 . . 113.8(2) no
C19 C18 C23 . . 119.8(2) no
C19 C18 C15 . . 119.0(2) no
C23 C18 C15 . . 121.1(2) no
C18 C19 C20 . . 120.5(2) no
C18 C19 H19 . . 119.7 no
C20 C19 H19 . . 119.7 no
C19 C20 C21 . . 119.0(2) no
C19 C20 C16 . . 119.5(2) no
C21 C20 C16 . . 121.0(2) no
C22 C21 C20 . . 120.6(2) no
C22 C21 H21 . . 119.7 no
C20 C21 H21 . . 119.7 no
C23 C22 C21 . . 119.9(2) no
C23 C22 C17 . . 120.2(2) no
C21 C22 C17 . . 119.9(2) no
C22 C23 C18 . . 120.0(2) no
C22 C23 H23 . . 120.0 no
C18 C23 H23 . . 120.0 no

loop_
_geom_bond_atom_site_label_1
_geom_bond_atom_site_label_2
_geom_bond_site_symmetry_2
_geom_bond_distance
_geom_bond_publ_flag
Cu1 O6 4_565 1.9153(17) y
Cu1 O2 . 1.9616(16) y
Cu1 O1 . 1.9715(14) y
Cu1 O4 2 1.9993(17) y
Cu1 N2 3_666 2.411(2) y
Cu2 O1 . 1.9525(14) y
Cu2 N1 . 1.9893(19) y
Cu2 N4 2_556 2.010(2) y
Cu2 O1 3_666 2.0770(15) y
Cu2 O3 . 2.1652(18) y
Cu2 Cu2 3_666 3.0536(5) no
O1 H1W . 0.8500 no
O2 C15 . 1.280(3) no
O3 C15 . 1.257(3) no
O4 C16 . 1.282(3) no
O5 C16 . 1.252(3) no
O6 C17 . 1.280(3) no
O7 C17 . 1.242(3) no
O8 H2W . 0.8500 no
O8 H3W . 0.8500 no
N1 C1 . 1.308(3) no
N1 N2 . 1.380(3) no
N2 C2 . 1.308(3) no
N3 C1 . 1.361(3) no
N3 C2 . 1.368(3) no
N3 C5 . 1.502(3) no
N4 C3 . 1.311(3) no
N4 N5 . 1.379(3) no
N5 C4 . 1.314(4) no
N6 C3 . 1.350(3) no
N6 C4 . 1.370(3) no
N6 C7 . 1.495(3) no
C1 H1 . 0.9400 no
C2 H2 . 0.9400 no
C3 H3 . 0.9400 no
C4 H4 . 0.9400 no
C5 C10 . 1.528(3) no
C5 C11 . 1.534(3) no
C5 C6 . 1.542(3) no
C6 C7 . 1.545(3) no
C6 H6A . 0.9800 no
C6 H6B . 0.9800 no
C7 C8 . 1.534(3) no
C7 C13 . 1.537(3) no
C8 C9 . 1.537(4) no
C8 H8A . 0.9800 no
C8 H8B . 0.9800 no
C9 C14 . 1.531(4) no
C9 C10 . 1.541(3) no
C9 H9 . 0.9900 no
C10 H10A . 0.9800 no
C10 H10B . 0.9800 no
C11 C12 . 1.543(3) no
C11 H11A . 0.9800 no
C11 H11B . 0.9800 no
C12 C14 . 1.528(4) no
C12 C13 . 1.537(4) no
C12 H12 . 0.9900 no
C13 H13A . 0.9800 no
C13 H13B . 0.9800 no
C14 H14A . 0.9800 no
C14 H14B . 0.9800 no
C15 C18 . 1.505(3) no
C16 C20 . 1.513(3) no
C17 C22 . 1.519(3) no
C18 C19 . 1.399(3) no
C18 C23 . 1.403(3) no
C19 C20 . 1.401(3) no
C19 H19 . 0.9400 no
C20 C21 . 1.403(3) no
C21 C22 . 1.400(3) no
C21 H21 . 0.9400 no
C22 C23 . 1.394(3) no
C23 H23 . 0.9400 no

loop_
_geom_hbond_atom_site_label_D
_geom_hbond_atom_site_label_H
_geom_hbond_atom_site_label_A
_geom_hbond_site_symmetry_A
_geom_hbond_distance_DH
_geom_hbond_distance_HA
_geom_hbond_distance_DA
_geom_hbond_angle_DHA
_geom_hbond_publ_flag
O1 H1W O5 2 0.85 1.90 2.652(2) 147 yes
O8 H2W N5 3_656 0.85 2.29 3.093(4) 158 yes
O8 H3W O4 . 0.85 2.13 2.974(3) 173 yes
C4 H4 O7 . 0.94 2.20 3.078(3) 156 yes
C3 H3 O5 1_556 0.94 2.35 3.098(3) 136 yes

loop_
_geom_torsion_atom_site_label_1
_geom_torsion_atom_site_label_2
_geom_torsion_atom_site_label_3
_geom_torsion_atom_site_label_4
_geom_torsion_site_symmetry_1
_geom_torsion_site_symmetry_4
_geom_torsion
_geom_torsion_publ_flag
N1 Cu2 O1 Cu1 . . 115.5(4) no
N4 Cu2 O1 Cu1 2_556 . -99.58(8) no
O1 Cu2 O1 Cu1 3_666 . 116.22(6) no
O3 Cu2 O1 Cu1 . . 22.52(7) no
Cu2 Cu2 O1 Cu1 3_666 . 116.22(6) no
N1 Cu2 O1 Cu2 . 3_666 -0.7(4) no
N4 Cu2 O1 Cu2 2_556 3_666 144.20(7) no
O1 Cu2 O1 Cu2 3_666 3_666 0.0 no
O3 Cu2 O1 Cu2 . 3_666 -93.70(6) no
O2 Cu1 O1 Cu2 . . -57.64(7) no
O4 Cu1 O1 Cu2 2 . 119.73(7) no
N2 Cu1 O1 Cu2 3_666 . -152.56(8) no
O2 Cu1 O1 Cu2 . 3_666 53.47(6) no
O4 Cu1 O1 Cu2 2 3_666 -129.16(6) no
N2 Cu1 O1 Cu2 3_666 3_666 -41.46(6) no
O6 Cu1 O2 C15 4_565 . -111.37(17) no
O1 Cu1 O2 C15 . . 69.11(17) no
N2 Cu1 O2 C15 3_666 . 153.79(17) no
O1 Cu2 O3 C15 . . 34.37(18) no
N1 Cu2 O3 C15 . . -135.12(18) no
N4 Cu2 O3 C15 2_556 . 130.90(18) no
O1 Cu2 O3 C15 3_666 . -47.30(18) no
Cu2 Cu2 O3 C15 3_666 . -7.96(18) no
O1 Cu2 N1 C1 . . -119.4(4) no
N4 Cu2 N1 C1 2_556 . 95.7(2) no
O1 Cu2 N1 C1 3_666 . -120.2(2) no
O3 Cu2 N1 C1 . . -26.0(2) no
Cu2 Cu2 N1 C1 3_666 . -120.0(2) no
O1 Cu2 N1 N2 . . 49.5(5) no
N4 Cu2 N1 N2 2_556 . -95.39(17) no
O1 Cu2 N1 N2 3_666 . 48.79(16) no
O3 Cu2 N1 N2 . . 142.94(17) no
Cu2 Cu2 N1 N2 3_666 . 48.89(19) no
C1 N1 N2 C2 . . -0.2(3) no
Cu2 N1 N2 C2 . . -172.02(16) no
C1 N1 N2 Cu1 . 3_666 146.21(16) no
Cu2 N1 N2 Cu1 . 3_666 -25.59(19) no
C3 N4 N5 C4 . . 1.4(3) no
Cu2 N4 N5 C4 2_546 . -177.69(19) no
N2 N1 C1 N3 . . 0.1(3) no
Cu2 N1 C1 N3 . . 169.67(17) no
C2 N3 C1 N1 . . 0.1(3) no
C5 N3 C1 N1 . . 174.7(2) no
N1 N2 C2 N3 . . 0.3(3) no
Cu1 N2 C2 N3 3_666 . -137.13(18) no
C1 N3 C2 N2 . . -0.2(3) no
C5 N3 C2 N2 . . -175.0(2) no
N5 N4 C3 N6 . . -1.3(3) no
Cu2 N4 C3 N6 2_546 . 177.83(16) no
C4 N6 C3 N4 . . 0.6(3) no
C7 N6 C3 N4 . . -171.2(2) no
N4 N5 C4 N6 . . -1.0(3) no
C3 N6 C4 N5 . . 0.3(3) no
C7 N6 C4 N5 . . 172.0(2) no
C1 N3 C5 C10 . . -89.6(3) no
C2 N3 C5 C10 . . 84.0(3) no
C1 N3 C5 C11 . . 151.1(2) no
C2 N3 C5 C11 . . -35.3(3) no
C1 N3 C5 C6 . . 31.8(3) no
C2 N3 C5 C6 . . -154.6(2) no
N3 C5 C6 C7 . . 179.26(18) no
C10 C5 C6 C7 . . -60.4(2) no
C11 C5 C6 C7 . . 60.5(2) no
C3 N6 C7 C8 . . -11.6(3) no
C4 N6 C7 C8 . . 178.5(2) no
C3 N6 C7 C13 . . 107.8(3) no
C4 N6 C7 C13 . . -62.1(3) no
C3 N6 C7 C6 . . -131.7(2) no
C4 N6 C7 C6 . . 58.4(3) no
C5 C6 C7 N6 . . -179.46(18) no
C5 C6 C7 C8 . . 60.3(2) no
C5 C6 C7 C13 . . -60.6(2) no
N6 C7 C8 C9 . . 178.0(2) no
C13 C7 C8 C9 . . 59.8(3) no
C6 C7 C8 C9 . . -61.6(3) no
C7 C8 C9 C14 . . -59.4(3) no
C7 C8 C9 C10 . . 60.9(3) no
N3 C5 C10 C9 . . -178.86(19) no
C11 C5 C10 C9 . . -60.3(3) no
C6 C5 C10 C9 . . 60.4(2) no
C14 C9 C10 C5 . . 60.7(3) no
C8 C9 C10 C5 . . -59.8(3) no
N3 C5 C11 C12 . . 178.9(2) no
C10 C5 C11 C12 . . 60.0(3) no
C6 C5 C11 C12 . . -61.6(3) no
C5 C11 C12 C14 . . -59.7(3) no
C5 C11 C12 C13 . . 61.2(3) no
C14 C12 C13 C7 . . 60.3(3) no
C11 C12 C13 C7 . . -60.2(3) no
N6 C7 C13 C12 . . -179.17(19) no
C8 C7 C13 C12 . . -59.8(3) no
C6 C7 C13 C12 . . 60.8(3) no
C13 C12 C14 C9 . . -60.2(3) no
C11 C12 C14 C9 . . 60.0(3) no
C8 C9 C14 C12 . . 59.3(3) no
C10 C9 C14 C12 . . -60.7(3) no
Cu2 O3 C15 O2 . . -36.9(3) no
Cu2 O3 C15 C18 . . 142.69(17) no
Cu1 O2 C15 O3 . . -25.7(3) no
Cu1 O2 C15 C18 . . 154.69(15) no
Cu1 O4 C16 O5 2_545 . -35.7(3) no
Cu1 O4 C16 C20 2_545 . 141.37(16) no
Cu1 O6 C17 O7 4_666 . -9.8(3) no
Cu1 O6 C17 C22 4_666 . 170.73(15) no
O3 C15 C18 C19 . . 144.2(2) no
O2 C15 C18 C19 . . -36.1(3) no
O3 C15 C18 C23 . . -31.6(3) no
O2 C15 C18 C23 . . 148.0(2) no
C23 C18 C19 C20 . . -1.6(3) no
C15 C18 C19 C20 . . -177.5(2) no
C18 C19 C20 C21 . . -2.5(3) no
C18 C19 C20 C16 . . 170.1(2) no
O5 C16 C20 C19 . . -13.5(3) no
O4 C16 C20 C19 . . 169.2(2) no
O5 C16 C20 C21 . . 158.9(2) no
O4 C16 C20 C21 . . -18.4(3) no
C19 C20 C21 C22 . . 4.4(3) no
C16 C20 C21 C22 . . -168.1(2) no
C20 C21 C22 C23 . . -2.1(3) no
C20 C21 C22 C17 . . 174.3(2) no
O7 C17 C22 C23 . . 20.7(3) no
O6 C17 C22 C23 . . -159.8(2) no
O7 C17 C22 C21 . . -155.7(2) no
O6 C17 C22 C21 . . 23.8(3) no
C21 C22 C23 C18 . . -2.0(3) no
C17 C22 C23 C18 . . -178.5(2) no
C19 C18 C23 C22 . . 3.9(3) no
C15 C18 C23 C22 . . 179.7(2) no
